data_4077365
loop_
_publ_author_name
'Cui, Da-Jun'
'Li, Qing-Shan'
'Xu, Feng-Bo'
'Leng, Xue-Bing'
'Zhang, Zheng-Zhi'

_publ_section_title
;
 First Heterobimetallic Seven-Membered Macrocycle Complex with a Fe(0)
 \\rightarrow Cu(I) Donor&#x2212;Acceptor Bond
;
_journal_issue 19
_journal_name_full Organometallics
_journal_page_first 4126
_journal_paper_doi 10.1021/om010382x
_journal_volume 20
_journal_year 2001
_chemical_formula_sum 'C52.5 H57 Cl4 Cu Fe N4 O7 P2'
_chemical_formula_weight 1179.15
_chemical_name_systematic
; 
 ? 
;
_space_group_IT_number 2
_symmetry_cell_setting triclinic
_symmetry_space_group_name_Hall '-P 1'
_symmetry_space_group_name_H-M 'P -1'
_atom_sites_solution_hydrogens geom
_atom_sites_solution_primary direct
_atom_sites_solution_secondary difmap
_audit_creation_method SHELXL-97
_cell_angle_alpha 84.2460(10)
_cell_angle_beta 80.9270(10)
_cell_angle_gamma 79.4050(10)
_cell_formula_units_Z 2
_cell_length_a 11.8653(6)
_cell_length_b 12.0354(6)
_cell_length_c 20.7314(11)
_cell_measurement_reflns_used 5891
_cell_measurement_temperature 293(2)
_cell_measurement_theta_max 26.348
_cell_measurement_theta_min 2.305
_cell_volume 2865.9(3)
_computing_structure_refinement 'SHELXL-97 (Sheldrick, 1997)'
_computing_structure_solution 'SHELXS-97 (Sheldrick, 1990)'
_diffrn_ambient_temperature 293(2)
_diffrn_measured_fraction_theta_full 0.985
_diffrn_measured_fraction_theta_max 0.985
_diffrn_radiation_monochromator graphite
_diffrn_radiation_source 'fine-focus sealed tube'
_diffrn_radiation_type MoK\a
_diffrn_radiation_wavelength 0.71073
_diffrn_reflns_av_R_equivalents 0.0181
_diffrn_reflns_av_sigmaI/netI 0.0417
_diffrn_reflns_limit_h_max 14
_diffrn_reflns_limit_h_min -12
_diffrn_reflns_limit_k_max 13
_diffrn_reflns_limit_k_min -15
_diffrn_reflns_limit_l_max 25
_diffrn_reflns_limit_l_min -25
_diffrn_reflns_number 13538
_diffrn_reflns_theta_full 26.40
_diffrn_reflns_theta_max 26.40
_diffrn_reflns_theta_min 1.73
_exptl_absorpt_coefficient_mu 0.917
_exptl_absorpt_correction_type multi-scan
_exptl_absorpt_process_details sadabs
_exptl_crystal_density_diffrn 1.366
_exptl_crystal_density_method 'not measured'
_exptl_crystal_F_000 1218
_exptl_crystal_size_max 0.20
_exptl_crystal_size_mid 0.25
_exptl_crystal_size_min 0.30
_refine_diff_density_max 0.806
_refine_diff_density_min -0.545
_refine_diff_density_rms 0.087
_refine_ls_extinction_method none
_refine_ls_goodness_of_fit_ref 1.046
_refine_ls_hydrogen_treatment 'riding mode'
_refine_ls_matrix_type full
_refine_ls_number_parameters 672
_refine_ls_number_reflns 11545
_refine_ls_number_restraints 6
_refine_ls_restrained_S_all 1.047
_refine_ls_R_factor_all 0.0844
_refine_ls_R_factor_gt 0.0565
_refine_ls_shift/su_max 0.0226
_refine_ls_shift/su_mean 0.003
_refine_ls_structure_factor_coef Fsqd
_refine_ls_weighting_details 'calc w=1/[\s^2^(Fo^2^)+(0.1061P)^2^+1.3907P] where P=(Fo^2^+2Fc^2^)/3'
_refine_ls_weighting_scheme calc
_refine_ls_wR_factor_gt 0.1654
_refine_ls_wR_factor_ref 0.1878
_reflns_number_gt 8061
_reflns_number_total 11545
_reflns_threshold_expression >2sigma(I)
_cod_data_source_file om010382x.cif
_cod_data_source_block
;
;
_cod_depositor_comments
;
The following automatic conversions were performed:

'_symmetry_cell_setting' value 'Triclinic' changed to 'triclinic'
according to /home/saulius/struct/CIF-dictionaries/cif_core.dic
dictionary named 'cif_core.dic' version 2.4.2 from 2011-04-26.

Automatic conversion script
Id: cif_fix_values 1715 2011-07-08 13:25:40Z adriana 
;
_cod_original_sg_symbol_H-M 'P-1   '
_cod_original_formula_sum 'C52.50 H57 Cl4 Cu Fe N4 O7 P2'
_cod_database_code 4077365

loop_
_symmetry_equiv_pos_as_xyz
'x, y, z'
'-x, -y, -z'

loop_
_atom_site_label
_atom_site_type_symbol
_atom_site_fract_x
_atom_site_fract_y
_atom_site_fract_z
_atom_site_U_iso_or_equiv
_atom_site_adp_type
_atom_site_occupancy
_atom_site_symmetry_multiplicity
_atom_site_calc_flag
_atom_site_refinement_flags
_atom_site_disorder_assembly
_atom_site_disorder_group
Cu1 Cu 0.92041(4) 0.54346(4) 0.29145(3) 0.05062(17) Uani 1 1 d . . .
Fe1 Fe 0.71988(4) 0.55527(4) 0.34656(2) 0.03413(15) Uani 1 1 d . . .
P2 P 0.73097(8) 0.72817(8) 0.37249(5) 0.0358(2) Uani 1 1 d . . .
P1 P 0.71576(8) 0.38323(7) 0.31761(4) 0.0337(2) Uani 1 1 d . . .
C1 C 0.8261(4) 0.4930(3) 0.3987(2) 0.0443(9) Uani 1 1 d . . .
O1 O 0.8859(3) 0.4506(3) 0.43600(16) 0.0652(9) Uani 1 1 d . . .
C2 C 0.7255(4) 0.6102(3) 0.2631(2) 0.0450(9) Uani 1 1 d . . .
O2 O 0.7201(3) 0.6532(3) 0.21144(14) 0.0607(8) Uani 1 1 d . . .
C3 C 0.5798(4) 0.5621(3) 0.3916(2) 0.0452(9) Uani 1 1 d . . .
O3 O 0.4885(3) 0.5663(3) 0.42117(18) 0.0690(9) Uani 1 1 d . . .
N1 N 0.9970(3) 0.4641(3) 0.21000(17) 0.0482(8) Uani 1 1 d . . .
C4 C 1.1061(4) 0.4847(4) 0.1920(3) 0.0608(12) Uani 1 1 d . . .
H4A H 1.1457 0.5020 0.2239 0.073 Uiso 1 1 calc R . .
C5 C 1.1608(5) 0.4812(5) 0.1289(3) 0.0845(18) Uani 1 1 d . . .
H5A H 1.2354 0.4971 0.1176 0.101 Uiso 1 1 calc R . .
C6 C 1.1016(6) 0.4532(7) 0.0826(3) 0.102(2) Uani 1 1 d . . .
H6A H 1.1358 0.4521 0.0391 0.123 Uiso 1 1 calc R . .
C7 C 0.9932(5) 0.4270(6) 0.1000(2) 0.0845(18) Uani 1 1 d . . .
H7A H 0.9536 0.4081 0.0685 0.101 Uiso 1 1 calc R . .
C8 C 0.9417(4) 0.4288(4) 0.1661(2) 0.0507(10) Uani 1 1 d . . .
N2 N 0.8377(3) 0.3921(3) 0.18856(14) 0.0421(7) Uani 1 1 d . . .
C9 C 0.7592(4) 0.3687(4) 0.14469(19) 0.0513(10) Uani 1 1 d . . .
H9A H 0.6896 0.3537 0.1741 0.062 Uiso 1 1 calc R . .
C10 C 0.7165(5) 0.4684(5) 0.0995(2) 0.0709(14) Uani 1 1 d . . .
H10A H 0.7810 0.4877 0.0682 0.085 Uiso 1 1 calc R . .
H10B H 0.6847 0.5334 0.1249 0.085 Uiso 1 1 calc R . .
C11 C 0.6240(6) 0.4420(6) 0.0630(3) 0.0930(19) Uani 1 1 d . . .
H11A H 0.6012 0.5057 0.0325 0.112 Uiso 1 1 calc R . .
H11B H 0.5561 0.4301 0.0940 0.112 Uiso 1 1 calc R . .
C12 C 0.6700(7) 0.3358(6) 0.0257(3) 0.099(2) Uani 1 1 d . . .
H12A H 0.6099 0.3185 0.0035 0.119 Uiso 1 1 calc R . .
H12B H 0.7351 0.3491 -0.0071 0.119 Uiso 1 1 calc R . .
C13 C 0.7078(7) 0.2376(6) 0.0724(3) 0.099(2) Uani 1 1 d . . .
H13A H 0.7365 0.1706 0.0484 0.119 Uiso 1 1 calc R . .
H13B H 0.6417 0.2228 0.1039 0.119 Uiso 1 1 calc R . .
C14 C 0.8022(6) 0.2603(4) 0.1087(3) 0.0764(16) Uani 1 1 d . . .
H14A H 0.8711 0.2688 0.0779 0.092 Uiso 1 1 calc R . .
H14B H 0.8220 0.1968 0.1399 0.092 Uiso 1 1 calc R . .
C15 C 0.8308(3) 0.3260(3) 0.25138(17) 0.0406(8) Uani 1 1 d . . .
H15A H 0.9050 0.3177 0.2670 0.049 Uiso 1 1 calc R . .
H15B H 0.8190 0.2508 0.2442 0.049 Uiso 1 1 calc R . .
C16 C 0.5824(3) 0.3629(3) 0.29001(17) 0.0398(8) Uani 1 1 d . . .
C17 C 0.5621(4) 0.2541(4) 0.2841(2) 0.0515(10) Uani 1 1 d . . .
H17A H 0.6133 0.1911 0.2977 0.062 Uiso 1 1 calc R . .
C18 C 0.4652(5) 0.2395(4) 0.2576(2) 0.0631(13) Uani 1 1 d . . .
H18A H 0.4526 0.1667 0.2533 0.076 Uiso 1 1 calc R . .
C19 C 0.3884(5) 0.3314(5) 0.2380(2) 0.0676(13) Uani 1 1 d . . .
H19A H 0.3242 0.3214 0.2202 0.081 Uiso 1 1 calc R . .
C20 C 0.4073(4) 0.4398(5) 0.2451(3) 0.0672(13) Uani 1 1 d . . .
H20A H 0.3547 0.5024 0.2325 0.081 Uiso 1 1 calc R . .
C21 C 0.5029(4) 0.4552(4) 0.2703(2) 0.0513(10) Uani 1 1 d . . .
H21A H 0.5148 0.5283 0.2743 0.062 Uiso 1 1 calc R . .
C22 C 0.7365(3) 0.2698(3) 0.38242(17) 0.0372(8) Uani 1 1 d . . .
C23 C 0.6536(4) 0.2705(4) 0.4379(2) 0.0523(10) Uani 1 1 d . . .
H23A H 0.5885 0.3271 0.4404 0.063 Uiso 1 1 calc R . .
C24 C 0.6657(4) 0.1891(4) 0.4891(2) 0.0593(12) Uani 1 1 d . . .
H24A H 0.6091 0.1913 0.5257 0.071 Uiso 1 1 calc R . .
C25 C 0.7604(4) 0.1051(4) 0.4863(2) 0.0569(11) Uani 1 1 d . . .
H25A H 0.7685 0.0499 0.5208 0.068 Uiso 1 1 calc R . .
C26 C 0.8439(4) 0.1025(4) 0.4321(2) 0.0610(12) Uani 1 1 d . . .
H26A H 0.9084 0.0453 0.4299 0.073 Uiso 1 1 calc R . .
C27 C 0.8322(4) 0.1849(4) 0.3807(2) 0.0521(10) Uani 1 1 d . . .
H27A H 0.8898 0.1829 0.3446 0.063 Uiso 1 1 calc R . .
N3 N 1.0324(3) 0.6126(3) 0.33510(19) 0.0532(9) Uani 1 1 d . . .
C28 C 1.1090(5) 0.5684(5) 0.3760(3) 0.0761(16) Uani 1 1 d . . .
H28A H 1.1145 0.4921 0.3904 0.091 Uiso 1 1 calc R . .
C29 C 1.1798(5) 0.6315(6) 0.3975(3) 0.0900(19) Uani 1 1 d . . .
H29A H 1.2326 0.5986 0.4255 0.108 Uiso 1 1 calc R . .
C30 C 1.1703(5) 0.7424(6) 0.3767(3) 0.0804(17) Uani 1 1 d . . .
H30A H 1.2190 0.7862 0.3891 0.097 Uiso 1 1 calc R . .
C31 C 1.0890(5) 0.7903(4) 0.3373(2) 0.0646(12) Uani 1 1 d . . .
H31A H 1.0802 0.8672 0.3243 0.078 Uiso 1 1 calc R . .
C32 C 1.0200(3) 0.7231(3) 0.3172(2) 0.0454(9) Uani 1 1 d . . .
N4 N 0.9311(3) 0.7618(3) 0.27686(16) 0.0429(7) Uani 1 1 d . . .
C33 C 0.9694(4) 0.8360(4) 0.2176(2) 0.0519(10) Uani 1 1 d . . .
H33A H 0.9817 0.9071 0.2323 0.062 Uiso 1 1 calc R . .
C34 C 1.0814(5) 0.7795(5) 0.1813(3) 0.0767(15) Uani 1 1 d . . .
H34A H 1.0714 0.7066 0.1691 0.092 Uiso 1 1 calc R . .
H34B H 1.1401 0.7658 0.2103 0.092 Uiso 1 1 calc R . .
C35 C 1.1235(6) 0.8499(6) 0.1198(3) 0.095(2) Uani 1 1 d . . .
H35A H 1.1385 0.9211 0.1319 0.114 Uiso 1 1 calc R . .
H35B H 1.1952 0.8094 0.0977 0.114 Uiso 1 1 calc R . .
C36 C 1.0334(6) 0.8726(6) 0.0747(3) 0.099(2) Uani 1 1 d . . .
H36A H 1.0195 0.8017 0.0617 0.118 Uiso 1 1 calc R . .
H36B H 1.0597 0.9176 0.0357 0.118 Uiso 1 1 calc R . .
C37 C 0.9234(6) 0.9358(6) 0.1106(3) 0.104(2) Uani 1 1 d . . .
H37A H 0.8644 0.9531 0.0819 0.124 Uiso 1 1 calc R . .
H37B H 0.9377 1.0068 0.1233 0.124 Uiso 1 1 calc R . .
C38 C 0.8804(5) 0.8630(6) 0.1722(3) 0.091(2) Uani 1 1 d . . .
H38A H 0.8092 0.9038 0.1947 0.109 Uiso 1 1 calc R . .
H38B H 0.8638 0.7931 0.1592 0.109 Uiso 1 1 calc R . .
C39 C 0.8226(3) 0.8165(3) 0.3151(2) 0.0464(9) Uani 1 1 d . . .
H39A H 0.7744 0.8586 0.2841 0.056 Uiso 1 1 calc R . .
H39B H 0.8428 0.8715 0.3405 0.056 Uiso 1 1 calc R . .
C40 C 0.7634(3) 0.7320(3) 0.45547(19) 0.0418(8) Uani 1 1 d . . .
C41 C 0.8583(4) 0.7723(4) 0.4704(2) 0.0608(12) Uani 1 1 d . . .
H41A H 0.9109 0.7991 0.4370 0.073 Uiso 1 1 calc R . .
C42 C 0.8737(5) 0.7721(5) 0.5358(3) 0.0730(15) Uani 1 1 d . . .
H42A H 0.9375 0.7982 0.5457 0.088 Uiso 1 1 calc R . .
C43 C 0.7964(5) 0.7340(4) 0.5854(2) 0.0695(15) Uani 1 1 d . . .
H43A H 0.8072 0.7360 0.6287 0.083 Uiso 1 1 calc R . .
C44 C 0.7031(5) 0.6930(4) 0.5715(2) 0.0668(13) Uani 1 1 d . . .
H44A H 0.6506 0.6667 0.6051 0.080 Uiso 1 1 calc R . .
C45 C 0.6882(4) 0.6914(4) 0.5061(2) 0.0551(11) Uani 1 1 d . . .
H45A H 0.6259 0.6622 0.4965 0.066 Uiso 1 1 calc R . .
C46 C 0.5980(3) 0.8346(3) 0.37308(18) 0.0405(8) Uani 1 1 d . . .
C47 C 0.5834(4) 0.9309(3) 0.4077(2) 0.0490(10) Uani 1 1 d . . .
H47A H 0.6383 0.9390 0.4336 0.059 Uiso 1 1 calc R . .
C48 C 0.4876(4) 1.0141(3) 0.4037(2) 0.0575(11) Uani 1 1 d . . .
H48A H 0.4782 1.0779 0.4271 0.069 Uiso 1 1 calc R . .
C49 C 0.4066(4) 1.0044(4) 0.3659(2) 0.0577(12) Uani 1 1 d . . .
H49A H 0.3421 1.0610 0.3639 0.069 Uiso 1 1 calc R . .
C50 C 0.4203(4) 0.9109(4) 0.3309(2) 0.0552(11) Uani 1 1 d . . .
H50A H 0.3654 0.9048 0.3046 0.066 Uiso 1 1 calc R . .
C51 C 0.5153(4) 0.8257(3) 0.3343(2) 0.0483(9) Uani 1 1 d . . .
H51A H 0.5238 0.7624 0.3106 0.058 Uiso 1 1 calc R . .
Cl1 Cl 0.13328(12) 0.11370(12) 0.25540(8) 0.0788(4) Uani 1 1 d . . .
O4 O 0.1367(7) 0.2255(5) 0.2645(4) 0.165(3) Uani 1 1 d . . .
O5 O 0.2307(6) 0.0491(9) 0.2278(3) 0.242(6) Uani 1 1 d . . .
O6 O 0.0412(5) 0.1128(6) 0.2246(5) 0.203(4) Uani 1 1 d . . .
O7 O 0.1109(6) 0.0648(5) 0.3220(4) 0.168(3) Uani 1 1 d . . .
C52 C 0.4578(18) 0.8612(13) 0.1214(8) 0.309(12) Uiso 0.90 1 d PD A 1
H52A H 0.3840 0.9111 0.1200 0.370 Uiso 0.90 1 calc PR A 1
H52B H 0.4896 0.8435 0.0769 0.370 Uiso 0.90 1 calc PR A 1
Cl2 Cl 0.5497(5) 0.9321(6) 0.1509(3) 0.275(3) Uani 0.90 1 d PD A 1
Cl3 Cl 0.4346(4) 0.7404(4) 0.1657(3) 0.237(2) Uani 0.90 1 d PD A 1
C53 C 0.2668(11) 0.1689(12) 0.0790(5) 0.161(7) Uani 0.60 1 d PD B 1
Cl4 Cl 0.3911(13) 0.2239(19) 0.0668(11) 0.127(6) Uani 0.30 1 d PD B 1
Cl5 Cl 0.1865(9) 0.1834(10) 0.0157(6) 0.188(6) Uani 0.30 1 d PD B 1
Cl4' Cl 0.3686(13) 0.2523(18) 0.0507(12) 0.138(7) Uani 0.30 1 d PD B 1
Cl5' Cl 0.2704(19) 0.0742(15) 0.0248(5) 0.366(3) Uani 0.30 1 d PD B 1

loop_
_atom_site_aniso_label
_atom_site_aniso_U_11
_atom_site_aniso_U_22
_atom_site_aniso_U_33
_atom_site_aniso_U_23
_atom_site_aniso_U_13
_atom_site_aniso_U_12
Cu1 0.0370(3) 0.0499(3) 0.0648(3) -0.0092(2) -0.0007(2) -0.0100(2)
Fe1 0.0339(3) 0.0299(3) 0.0379(3) -0.0027(2) -0.0037(2) -0.0047(2)
P2 0.0373(5) 0.0310(5) 0.0389(5) -0.0014(4) -0.0059(4) -0.0056(4)
P1 0.0346(5) 0.0302(4) 0.0350(5) -0.0009(3) -0.0020(4) -0.0054(3)
C1 0.047(2) 0.036(2) 0.050(2) -0.0009(17) -0.0093(18) -0.0085(16)
O1 0.066(2) 0.063(2) 0.067(2) 0.0105(16) -0.0307(17) -0.0051(16)
C2 0.051(2) 0.035(2) 0.050(2) -0.0058(17) -0.0080(18) -0.0081(17)
O2 0.082(2) 0.0534(18) 0.0465(17) 0.0056(14) -0.0177(16) -0.0104(16)
C3 0.048(2) 0.039(2) 0.049(2) -0.0103(17) -0.0014(18) -0.0090(17)
O3 0.0462(18) 0.075(2) 0.082(2) -0.0166(18) 0.0141(17) -0.0139(15)
N1 0.0389(18) 0.0434(18) 0.057(2) -0.0004(15) 0.0022(15) -0.0034(14)
C4 0.042(2) 0.058(3) 0.077(3) 0.001(2) 0.002(2) -0.009(2)
C5 0.054(3) 0.097(4) 0.092(4) 0.010(3) 0.019(3) -0.022(3)
C6 0.082(4) 0.149(6) 0.064(4) 0.017(4) 0.026(3) -0.032(4)
C7 0.075(4) 0.132(5) 0.045(3) 0.007(3) 0.007(2) -0.037(4)
C8 0.049(2) 0.046(2) 0.049(2) 0.0063(18) 0.0060(19) -0.0041(18)
N2 0.0458(18) 0.0450(18) 0.0335(15) 0.0010(13) -0.0011(13) -0.0089(14)
C9 0.060(3) 0.055(2) 0.039(2) -0.0029(18) -0.0023(19) -0.012(2)
C10 0.088(4) 0.069(3) 0.058(3) -0.003(2) -0.026(3) -0.008(3)
C11 0.096(5) 0.113(5) 0.074(4) -0.015(3) -0.040(3) -0.003(4)
C12 0.120(6) 0.130(6) 0.064(3) -0.016(4) -0.028(4) -0.046(5)
C13 0.140(6) 0.093(5) 0.078(4) -0.030(4) -0.018(4) -0.037(4)
C14 0.106(5) 0.064(3) 0.060(3) -0.022(2) -0.011(3) -0.008(3)
C15 0.043(2) 0.0345(19) 0.0401(19) -0.0009(15) 0.0019(16) -0.0033(15)
C16 0.041(2) 0.043(2) 0.0353(18) -0.0005(15) -0.0017(15) -0.0120(16)
C17 0.060(3) 0.049(2) 0.049(2) -0.0006(18) -0.008(2) -0.021(2)
C18 0.073(3) 0.067(3) 0.061(3) -0.003(2) -0.014(2) -0.041(3)
C19 0.061(3) 0.085(4) 0.067(3) 0.004(3) -0.024(2) -0.030(3)
C20 0.051(3) 0.073(3) 0.080(3) 0.001(3) -0.024(2) -0.010(2)
C21 0.045(2) 0.050(2) 0.061(3) -0.0038(19) -0.0129(19) -0.0084(18)
C22 0.044(2) 0.0320(18) 0.0364(18) 0.0001(14) -0.0049(15) -0.0100(15)
C23 0.051(2) 0.047(2) 0.051(2) 0.0043(18) 0.0049(19) -0.0030(19)
C24 0.066(3) 0.061(3) 0.046(2) 0.009(2) 0.004(2) -0.014(2)
C25 0.073(3) 0.048(2) 0.049(2) 0.0126(19) -0.014(2) -0.016(2)
C26 0.064(3) 0.045(2) 0.066(3) 0.010(2) -0.008(2) 0.002(2)
C27 0.053(2) 0.048(2) 0.047(2) 0.0061(18) 0.0012(19) -0.0014(19)
N3 0.0418(19) 0.050(2) 0.068(2) 0.0098(17) -0.0167(17) -0.0103(15)
C28 0.061(3) 0.072(3) 0.099(4) 0.028(3) -0.037(3) -0.018(3)
C29 0.061(3) 0.127(6) 0.090(4) 0.029(4) -0.039(3) -0.031(3)
C30 0.070(3) 0.109(5) 0.079(4) 0.004(3) -0.030(3) -0.047(3)
C31 0.069(3) 0.062(3) 0.071(3) 0.002(2) -0.014(3) -0.031(2)
C32 0.0348(19) 0.050(2) 0.052(2) 0.0039(18) -0.0069(17) -0.0146(17)
N4 0.0428(18) 0.0380(17) 0.0470(18) 0.0067(14) -0.0053(14) -0.0109(14)
C33 0.057(3) 0.045(2) 0.051(2) 0.0076(18) -0.004(2) -0.0104(19)
C34 0.067(3) 0.082(4) 0.067(3) 0.011(3) 0.003(3) 0.003(3)
C35 0.089(4) 0.120(5) 0.068(4) 0.013(4) 0.013(3) -0.024(4)
C36 0.114(5) 0.119(5) 0.052(3) 0.014(3) 0.004(3) -0.015(4)
C37 0.105(5) 0.117(5) 0.071(4) 0.038(4) -0.013(4) 0.005(4)
C38 0.069(4) 0.130(5) 0.064(3) 0.033(3) -0.012(3) -0.010(3)
C39 0.046(2) 0.038(2) 0.053(2) 0.0064(17) -0.0047(18) -0.0082(17)
C40 0.050(2) 0.0318(18) 0.045(2) -0.0059(15) -0.0118(17) -0.0048(16)
C41 0.060(3) 0.066(3) 0.062(3) -0.012(2) -0.015(2) -0.016(2)
C42 0.079(4) 0.075(3) 0.076(3) -0.021(3) -0.036(3) -0.015(3)
C43 0.096(4) 0.058(3) 0.053(3) -0.014(2) -0.029(3) 0.011(3)
C44 0.085(4) 0.066(3) 0.047(2) -0.005(2) -0.010(2) -0.006(3)
C45 0.062(3) 0.062(3) 0.043(2) -0.0014(19) -0.007(2) -0.017(2)
C46 0.043(2) 0.0308(18) 0.044(2) 0.0020(15) -0.0033(16) -0.0033(15)
C47 0.055(2) 0.036(2) 0.054(2) -0.0062(17) -0.0056(19) -0.0060(18)
C48 0.070(3) 0.032(2) 0.064(3) -0.0053(18) 0.000(2) -0.0006(19)
C49 0.053(3) 0.044(2) 0.063(3) 0.009(2) 0.006(2) 0.0072(19)
C50 0.053(3) 0.053(3) 0.057(3) 0.001(2) -0.015(2) -0.002(2)
C51 0.049(2) 0.043(2) 0.053(2) -0.0048(18) -0.0130(19) -0.0011(17)
Cl1 0.0552(7) 0.0692(8) 0.1127(12) -0.0188(8) -0.0116(7) -0.0061(6)
O4 0.226(7) 0.095(4) 0.212(7) 0.029(4) -0.112(6) -0.084(4)
O5 0.142(6) 0.385(13) 0.121(5) -0.030(6) -0.014(4) 0.154(7)
O6 0.111(4) 0.195(6) 0.337(10) -0.169(7) -0.118(6) 0.044(4)
O7 0.179(6) 0.117(5) 0.176(6) 0.012(4) 0.058(5) -0.026(4)
Cl2 0.219(5) 0.325(7) 0.258(5) -0.001(5) -0.015(4) -0.017(5)
Cl3 0.203(4) 0.214(4) 0.306(5) 0.003(4) -0.132(4) 0.003(3)
C53 0.23(2) 0.143(14) 0.100(10) 0.033(9) -0.008(12) -0.035(13)
Cl4 0.092(8) 0.181(16) 0.122(7) -0.039(8) -0.031(6) -0.030(10)
Cl5 0.133(7) 0.236(12) 0.227(12) -0.155(11) -0.065(7) -0.006(7)
Cl4' 0.077(6) 0.126(9) 0.22(2) -0.048(9) -0.012(8) -0.018(7)
Cl5' 0.633(16) 0.510(13) 0.114(7) 0.070(12) -0.103(13) -0.514

loop_
_atom_type_symbol
_atom_type_description
_atom_type_scat_dispersion_real
_atom_type_scat_dispersion_imag
_atom_type_scat_source
C C 0.0033 0.0016 'International Tables Vol C Tables 4.2.6.8 and 6.1.1.4'
H H 0.0000 0.0000 'International Tables Vol C Tables 4.2.6.8 and 6.1.1.4'
N N 0.0061 0.0033 'International Tables Vol C Tables 4.2.6.8 and 6.1.1.4'
O O 0.0106 0.0060 'International Tables Vol C Tables 4.2.6.8 and 6.1.1.4'
P P 0.1023 0.0942 'International Tables Vol C Tables 4.2.6.8 and 6.1.1.4'
Fe Fe 0.3463 0.8444 'International Tables Vol C Tables 4.2.6.8 and 6.1.1.4'
Cu Cu 0.3201 1.2651 'International Tables Vol C Tables 4.2.6.8 and 6.1.1.4'
Cl Cl 0.1484 0.1585 'International Tables Vol C Tables 4.2.6.8 and 6.1.1.4'

loop_
_geom_angle_atom_site_label_1
_geom_angle_atom_site_label_2
_geom_angle_atom_site_label_3
_geom_angle
N1 Cu1 N3 113.53(15)
N1 Cu1 C1 137.54(13)
N3 Cu1 C1 88.42(14)
N1 Cu1 C2 100.23(14)
N3 Cu1 C2 134.56(13)
C1 Cu1 C2 86.17(14)
N1 Cu1 Fe1 128.80(10)
N3 Cu1 Fe1 117.53(11)
C1 Cu1 Fe1 43.48(10)
C2 Cu1 Fe1 42.70(10)
C3 Fe1 C2 115.59(19)
C3 Fe1 C1 109.49(19)
C2 Fe1 C1 134.92(19)
C3 Fe1 P1 90.95(12)
C2 Fe1 P1 90.53(12)
C1 Fe1 P1 89.10(12)
C3 Fe1 P2 91.50(13)
C2 Fe1 P2 88.01(12)
C1 Fe1 P2 90.51(13)
P1 Fe1 P2 177.51(4)
C3 Fe1 Cu1 175.87(14)
C2 Fe1 Cu1 68.38(14)
C1 Fe1 Cu1 66.54(13)
P1 Fe1 Cu1 90.12(3)
P2 Fe1 Cu1 87.47(3)
C40 P2 C46 101.26(18)
C40 P2 C39 108.69(19)
C46 P2 C39 94.60(17)
C40 P2 Fe1 113.83(12)
C46 P2 Fe1 116.45(13)
C39 P2 Fe1 119.19(14)
C22 P1 C16 102.97(17)
C22 P1 C15 100.33(16)
C16 P1 C15 103.12(18)
C22 P1 Fe1 114.65(12)
C16 P1 Fe1 116.57(13)
C15 P1 Fe1 116.93(13)
O1 C1 Fe1 173.8(4)
O1 C1 Cu1 116.1(3)
Fe1 C1 Cu1 69.98(13)
O2 C2 Fe1 173.4(4)
O2 C2 Cu1 116.3(3)
Fe1 C2 Cu1 68.92(14)
O3 C3 Fe1 179.7(5)
C8 N1 C4 119.7(4)
C8 N1 Cu1 125.8(3)
C4 N1 Cu1 111.0(3)
N1 C4 C5 122.9(5)
C4 C5 C6 117.7(5)
C7 C6 C5 120.7(5)
C6 C7 C8 119.5(6)
N1 C8 N2 118.0(3)
N1 C8 C7 119.2(4)
N2 C8 C7 122.8(5)
C8 N2 C15 116.3(3)
C8 N2 C9 123.4(3)
C15 N2 C9 114.3(3)
N2 C9 C10 114.7(4)
N2 C9 C14 114.6(4)
C10 C9 C14 112.2(4)
C9 C10 C11 111.2(5)
C10 C11 C12 110.3(5)
C13 C12 C11 109.8(5)
C12 C13 C14 111.9(5)
C13 C14 C9 109.5(5)
N2 C15 P1 116.8(2)
C21 C16 C17 118.5(4)
C21 C16 P1 120.9(3)
C17 C16 P1 120.5(3)
C18 C17 C16 120.1(4)
C19 C18 C17 120.5(4)
C18 C19 C20 119.4(5)
C21 C20 C19 120.6(5)
C20 C21 C16 120.9(4)
C27 C22 C23 117.5(3)
C27 C22 P1 123.8(3)
C23 C22 P1 118.7(3)
C24 C23 C22 121.4(4)
C25 C24 C23 120.2(4)
C24 C25 C26 119.5(4)
C25 C26 C27 120.3(4)
C22 C27 C26 121.0(4)
C32 N3 C28 118.7(4)
C32 N3 Cu1 108.5(3)
C28 N3 Cu1 132.8(3)
N3 C28 C29 122.7(5)
C30 C29 C28 118.2(5)
C29 C30 C31 120.0(5)
C30 C31 C32 119.4(5)
N3 C32 C31 120.9(4)
N3 C32 N4 113.7(3)
C31 C32 N4 125.4(4)
C32 N4 C39 111.7(3)
C32 N4 C33 113.0(3)
C39 N4 C33 111.9(3)
C38 C33 C34 109.3(4)
C38 C33 N4 111.7(4)
C34 C33 N4 110.4(4)
C33 C34 C35 112.8(5)
C36 C35 C34 109.8(6)
C35 C36 C37 108.3(5)
C36 C37 C38 110.0(5)
C33 C38 C37 110.8(5)
N4 C39 P2 119.9(3)
C45 C40 C41 118.6(4)
C45 C40 P2 116.9(3)
C41 C40 P2 124.5(3)
C40 C41 C42 119.4(5)
C43 C42 C41 121.0(5)
C42 C43 C44 120.3(5)
C43 C44 C45 119.0(5)
C40 C45 C44 121.7(5)
C51 C46 C47 118.6(4)
C51 C46 P2 120.5(3)
C47 C46 P2 120.6(3)
C48 C47 C46 120.0(4)
C49 C48 C47 121.0(4)
C48 C49 C50 119.8(4)
C49 C50 C51 120.5(4)
C50 C51 C46 120.1(4)
O5 Cl1 O6 112.7(5)
O5 Cl1 O4 118.4(6)
O6 Cl1 O4 107.8(4)
O5 Cl1 O7 105.6(4)
O6 Cl1 O7 109.1(6)
O4 Cl1 O7 102.5(4)
Cl3 C52 Cl2 114.4(9)
Cl5' C53 Cl4 111.1(12)
Cl5' C53 Cl4' 109.3(12)
Cl4 C53 Cl4' 17.6(10)
Cl5' C53 Cl5 53.0(9)
Cl4 C53 Cl5 118.4(10)
Cl4' C53 Cl5 102.8(9)
Cl4' Cl4 C53 82.3(16)
Cl5' Cl5 C53 61.9(5)
Cl4 Cl4' C53 80.2(17)
Cl5 Cl5' C53 65.1(7)

loop_
_geom_bond_atom_site_label_1
_geom_bond_atom_site_label_2
_geom_bond_distance
Cu1 N1 2.027(3)
Cu1 N3 2.053(4)
Cu1 C1 2.399(4)
Cu1 C2 2.448(4)
Cu1 Fe1 2.4572(7)
Fe1 C3 1.765(4)
Fe1 C2 1.786(4)
Fe1 C1 1.799(4)
Fe1 P1 2.2239(10)
Fe1 P2 2.2324(10)
P2 C40 1.828(4)
P2 C46 1.840(4)
P2 C39 1.868(4)
P1 C22 1.828(4)
P1 C16 1.829(4)
P1 C15 1.864(4)
C1 O1 1.150(5)
C2 O2 1.147(5)
C3 O3 1.152(5)
N1 C8 1.344(6)
N1 C4 1.350(5)
C4 C5 1.367(7)
C5 C6 1.374(9)
C6 C7 1.366(8)
C7 C8 1.410(6)
C8 N2 1.382(5)
N2 C15 1.456(5)
N2 C9 1.481(5)
C9 C10 1.507(6)
C9 C14 1.533(6)
C10 C11 1.523(8)
C11 C12 1.530(9)
C12 C13 1.499(9)
C13 C14 1.521(9)
C16 C21 1.391(6)
C16 C17 1.395(5)
C17 C18 1.395(6)
C18 C19 1.370(7)
C19 C20 1.389(7)
C20 C21 1.370(6)
C22 C27 1.379(5)
C22 C23 1.390(5)
C23 C24 1.377(6)
C24 C25 1.365(7)
C25 C26 1.375(6)
C26 C27 1.386(6)
N3 C32 1.332(5)
N3 C28 1.342(6)
C28 C29 1.379(8)
C29 C30 1.351(8)
C30 C31 1.371(7)
C31 C32 1.384(6)
C32 N4 1.432(5)
N4 C39 1.480(5)
N4 C33 1.506(5)
C33 C38 1.494(7)
C33 C34 1.499(7)
C34 C35 1.527(7)
C35 C36 1.499(9)
C36 C37 1.509(9)
C37 C38 1.548(8)
C40 C45 1.379(6)
C40 C41 1.393(6)
C41 C42 1.396(7)
C42 C43 1.368(8)
C43 C44 1.373(8)
C44 C45 1.397(6)
C46 C51 1.386(6)
C46 C47 1.394(5)
C47 C48 1.377(6)
C48 C49 1.358(7)
C49 C50 1.371(6)
C50 C51 1.383(6)
Cl1 O5 1.348(6)
Cl1 O6 1.352(6)
Cl1 O4 1.386(5)
Cl1 O7 1.451(7)
C52 Cl3 1.682(9)
C52 Cl2 1.716(9)
C53 Cl5' 1.668(9)
C53 Cl4 1.698(10)
C53 Cl4' 1.708(10)
C53 Cl5 1.717(9)
Cl4 Cl4' 0.52(3)
Cl5 Cl5' 1.51(2)
